data_7240718
loop_
_publ_author_name
'wang, junjie'
'Wu, Fei-Fan'
'Su, Ning'
'Li, Pan-Pan'
'Wang, Si-Yin'
'Ma, Huiyan'
'Li, Yun-Wu'
'Yu, Mei-Hui'

_publ_section_title
;
 Luminescent coordination polymers constructed from mixed-ligand strategy
 for highly selective luminescence sensing of nitrobenzene, Fe3+ and
 Cr2O72- ions and photodegradation of rhodamine B
;
_journal_name_full CrystEngComm
_journal_paper_doi 10.1039/D0CE00677G
_journal_year 2020
_chemical_formula_sum 'C46 H32 Cu N10 O9'
_chemical_formula_weight 932.36
_space_group_IT_number 2
_space_group_name_Hall '-P 1'
_space_group_name_H-M_alt 'P -1'
_symmetry_cell_setting triclinic
_symmetry_space_group_name_H-M 'P -1'
_atom_sites_solution_hydrogens geom
_atom_sites_solution_primary direct
_atom_sites_solution_secondary difmap
_audit_creation_method SHELXL-97
_audit_update_record
;
2017-09-06 deposited with the CCDC.	2020-06-15 downloaded from the CCDC.
;
_cell_angle_alpha 83.82(3)
_cell_angle_beta 87.73(3)
_cell_angle_gamma 86.26(3)
_cell_formula_units_Z 2
_cell_length_a 8.7507(18)
_cell_length_b 9.6193(19)
_cell_length_c 29.783(6)
_cell_measurement_reflns_used 2730
_cell_measurement_temperature 293(2)
_cell_measurement_theta_max 22.30
_cell_measurement_theta_min 2.31
_cell_volume 2485.8(9)
_computing_cell_refinement 'Bruker SAINT'
_computing_data_collection 'Bruker APEX2'
_computing_data_reduction 'Bruker SAINT'
_computing_molecular_graphics 'Bruker SHELXTL'
_computing_publication_material 'Bruker SHELXTL'
_computing_structure_refinement 'SHELXL-97 (Sheldrick, 2008)'
_computing_structure_solution 'SHELXS-97 (Sheldrick, 2008)'
_diffrn_ambient_temperature 293(2)
_diffrn_measured_fraction_theta_full 0.985
_diffrn_measured_fraction_theta_max 0.985
_diffrn_measurement_device_type 'Bruker APEX-II CCD'
_diffrn_measurement_method '\f and \w scans'
_diffrn_radiation_monochromator graphite
_diffrn_radiation_source 'fine-focus sealed tube'
_diffrn_radiation_type MoK\a
_diffrn_radiation_wavelength 0.71073
_diffrn_reflns_av_R_equivalents 0.0537
_diffrn_reflns_av_sigmaI/netI 0.0989
_diffrn_reflns_limit_h_max 11
_diffrn_reflns_limit_h_min -9
_diffrn_reflns_limit_k_max 11
_diffrn_reflns_limit_k_min -12
_diffrn_reflns_limit_l_max 35
_diffrn_reflns_limit_l_min -39
_diffrn_reflns_number 24414
_diffrn_reflns_theta_full 28.41
_diffrn_reflns_theta_max 28.41
_diffrn_reflns_theta_min 2.06
_diffrn_standards_decay_% 0
_diffrn_standards_interval_count 0
_diffrn_standards_interval_time 0
_diffrn_standards_number 0
_exptl_absorpt_coefficient_mu 0.500
_exptl_absorpt_correction_type none
_exptl_crystal_colour green
_exptl_crystal_density_diffrn 1.246
_exptl_crystal_density_method 'not measured'
_exptl_crystal_description block
_exptl_crystal_F_000 958
_exptl_crystal_size_max 0.20
_exptl_crystal_size_mid 0.20
_exptl_crystal_size_min 0.20
_platon_squeeze_details ' ?'
_refine_diff_density_max 0.841
_refine_diff_density_min -0.481
_refine_diff_density_rms 0.069
_refine_ls_extinction_method none
_refine_ls_goodness_of_fit_ref 0.890
_refine_ls_hydrogen_treatment mixed
_refine_ls_matrix_type full
_refine_ls_number_parameters 595
_refine_ls_number_reflns 12285
_refine_ls_number_restraints 0
_refine_ls_restrained_S_all 0.890
_refine_ls_R_factor_all 0.1135
_refine_ls_R_factor_gt 0.0598
_refine_ls_shift/su_max 0.001
_refine_ls_shift/su_mean 0.000
_refine_ls_structure_factor_coef Fsqd
_refine_ls_weighting_details 'calc w=1/[\s^2^(Fo^2^)+(0.0812P)^2^+0.0000P] where P=(Fo^2^+2Fc^2^)/3'
_refine_ls_weighting_scheme calc
_refine_ls_wR_factor_gt 0.1433
_refine_ls_wR_factor_ref 0.1612
_reflns_number_gt 6464
_reflns_number_total 12285
_reflns_threshold_expression I>2sigma(I)
_cod_data_source_file d0ce00677g2.cif
_cod_data_source_block 2
_cod_depositor_comments
;
The following automatic conversions were performed:

data item '_symmetry_cell_setting' value 'Triclinic' was changed to
'triclinic' in accordance with the
/home/data/users/saulius/crontab/automatic-downloads/rss-feeds/RSC/lib/dictionaries/cif_core.dic
dictionary named 'cif_core.dic' version 2.4.2 last updated on
2011-04-26.

Automatic conversion script
Id: cif_fix_values 7556 2019-12-06 15:28:31Z antanas 
;
_cod_original_sg_symbol_H-M 'P-1   '
_cod_database_code 7240718

loop_
_symmetry_equiv_pos_as_xyz
'x, y, z'
'-x, -y, -z'

loop_
_atom_site_label
_atom_site_type_symbol
_atom_site_fract_x
_atom_site_fract_y
_atom_site_fract_z
_atom_site_U_iso_or_equiv
_atom_site_adp_type
_atom_site_occupancy
_atom_site_symmetry_multiplicity
_atom_site_calc_flag
_atom_site_refinement_flags
_atom_site_disorder_assembly
_atom_site_disorder_group
C46 C 1.3195(4) 0.6644(4) 0.46893(12) 0.0520(10) Uani 1 1 d . . .
H46A H 1.2846 0.7490 0.4793 0.062 Uiso 1 1 calc R . .
C45 C 1.4241(5) 0.6620(4) 0.43261(12) 0.0580(11) Uani 1 1 d . . .
H45A H 1.4581 0.7464 0.4189 0.070 Uiso 1 1 calc R . .
N8 N 1.4775(3) 0.5433(4) 0.41673(9) 0.0502(8) Uani 1 1 d . . .
C44 C 1.4249(5) 0.4245(4) 0.43567(12) 0.0575(10) Uani 1 1 d . . .
H44A H 1.4593 0.3415 0.4241 0.069 Uiso 1 1 calc R . .
C43 C 1.3209(4) 0.4182(4) 0.47186(11) 0.0507(9) Uani 1 1 d . . .
H43A H 1.2868 0.3324 0.4843 0.061 Uiso 1 1 calc R . .
C42 C 1.2681(4) 0.5399(4) 0.48940(10) 0.0384(8) Uani 1 1 d . . .
C41 C 1.1678(4) 0.5352(3) 0.53005(10) 0.0353(7) Uani 1 1 d . . .
N9 N 1.1352(3) 0.4159(3) 0.55513(8) 0.0361(6) Uani 1 1 d . . .
H9A H 1.1626 0.3321 0.5493 0.043 Uiso 1 1 calc R . .
N7 N 0.8873(3) 0.1496(3) 0.69340(8) 0.0336(6) Uani 1 1 d . . .
C38 C 1.0279(4) 0.1362(3) 0.67401(11) 0.0398(8) Uani 1 1 d . . .
H38A H 1.0901 0.0571 0.6834 0.048 Uiso 1 1 calc R . .
C37 C 1.0847(4) 0.2309(3) 0.64163(11) 0.0396(8) Uani 1 1 d . . .
H37A H 1.1830 0.2163 0.6293 0.047 Uiso 1 1 calc R . .
N2 N 0.7243(3) 0.1249(2) 0.78012(8) 0.0294(6) Uani 1 1 d . . .
C20 C 0.8082(4) 0.2233(3) 0.79374(10) 0.0349(7) Uani 1 1 d . . .
H20A H 0.9059 0.2335 0.7809 0.042 Uiso 1 1 calc R . .
C19 C 0.7575(4) 0.3091(3) 0.82552(10) 0.0375(8) Uani 1 1 d . . .
H19A H 0.8195 0.3766 0.8337 0.045 Uiso 1 1 calc R . .
C22 C 0.5265(4) 0.1894(3) 0.83243(10) 0.0352(7) Uani 1 1 d . . .
H22A H 0.4303 0.1733 0.8456 0.042 Uiso 1 1 calc R . .
C27 C 0.1780(4) 0.5570(4) 1.03572(12) 0.0511(9) Uani 1 1 d . . .
H27A H 0.1586 0.6361 1.0509 0.061 Uiso 1 1 calc R . .
N3 N 0.1101(3) 0.4425(3) 1.05111(9) 0.0503(8) Uani 1 1 d . . .
C28 C 0.2760(4) 0.5664(4) 0.99845(11) 0.0446(9) Uani 1 1 d . . .
H28A H 0.3208 0.6498 0.9887 0.054 Uiso 1 1 calc R . .
C26 C 0.1393(4) 0.3301(4) 1.02980(12) 0.0525(10) Uani 1 1 d . . .
H26A H 0.0925 0.2485 1.0406 0.063 Uiso 1 1 calc R . .
C25 C 0.2359(4) 0.3283(4) 0.99225(11) 0.0503(10) Uani 1 1 d . . .
H25A H 0.2537 0.2469 0.9781 0.060 Uiso 1 1 calc R . .
C4 C 1.1936(3) 0.4879(3) 0.79618(10) 0.0312(7) Uani 1 1 d . . .
H4A H 1.1591 0.4163 0.8168 0.037 Uiso 1 1 calc R . .
C8 C 1.0968(4) 0.6518(3) 0.85130(11) 0.0369(7) Uani 1 1 d . . .
C3 C 1.1695(3) 0.6250(3) 0.80615(10) 0.0305(7) Uani 1 1 d . . .
C9 C 1.2960(4) 0.3020(3) 0.74880(11) 0.0363(7) Uani 1 1 d . . .
C5 C 1.2673(3) 0.4538(3) 0.75654(10) 0.0276(6) Uani 1 1 d . . .
C10 C 1.4159(4) 0.5360(3) 0.68388(11) 0.0368(8) Uani 1 1 d . . .
C6 C 1.3220(3) 0.5612(3) 0.72618(10) 0.0296(7) Uani 1 1 d . . .
C7 C 1.2944(3) 0.6990(3) 0.73541(10) 0.0314(7) Uani 1 1 d . . .
H7A H 1.3291 0.7704 0.7147 0.038 Uiso 1 1 calc R . .
C2 C 1.2167(3) 0.7338(3) 0.77465(10) 0.0285(6) Uani 1 1 d . . .
O2 O 1.2834(3) 0.9645(3) 0.77977(12) 0.0827(10) Uani 1 1 d . . .
C1 C 1.1759(4) 0.8909(4) 0.77663(11) 0.0383(8) Uani 1 1 d . . .
Cu1 Cu 0.79890(5) 0.99161(4) 0.734229(12) 0.03450(13) Uani 1 1 d . . .
N4 N 0.4552(3) 0.3406(3) 0.91480(8) 0.0358(6) Uani 1 1 d . . .
H4B H 0.4330 0.2555 0.9228 0.043 Uiso 1 1 calc R . .
C31 C 0.9688(4) 0.6890(3) 0.62102(11) 0.0367(7) Uani 1 1 d . . .
O4 O 1.0381(3) 0.5426(3) 0.87273(9) 0.0660(8) Uani 1 1 d . . .
N6 N 0.8577(3) 0.8612(3) 0.68625(9) 0.0369(6) Uani 1 1 d . . .
O5 O 1.2063(3) 0.2199(2) 0.77216(9) 0.0552(7) Uani 1 1 d . . .
H5 H 1.2120 0.1314 0.7721 0.066 Uiso 1 1 d R . .
N1 N 0.7335(3) 0.8314(3) 0.77924(8) 0.0323(6) Uani 1 1 d . . .
O6 O 1.3982(3) 0.2659(2) 0.72320(8) 0.0553(7) Uani 1 1 d . . .
O3 O 1.0949(3) 0.7638(3) 0.86588(8) 0.0568(7) Uani 1 1 d . . .
C34 C 1.0315(4) 0.5976(3) 0.58806(10) 0.0330(7) Uani 1 1 d . . .
N5 N 0.4651(3) 0.5701(3) 0.91474(8) 0.0367(6) Uani 1 1 d . . .
C17 C 0.5441(4) 0.3871(3) 0.87825(10) 0.0338(7) Uani 1 1 d . . .
O1 O 1.0429(3) 0.9338(3) 0.77215(9) 0.0573(7) Uani 1 1 d . . .
C35 C 1.0499(3) 0.4539(3) 0.59165(10) 0.0331(7) Uani 1 1 d . . .
C13 C 0.6178(3) 0.6322(3) 0.84428(10) 0.0319(7) Uani 1 1 d . . .
O1W O 0.5549(3) 1.0248(3) 0.69994(9) 0.0613(7) Uani 1 1 d . . .
H1WA H 0.5009 0.9939 0.6805 0.074 Uiso 1 1 d R . .
H1WB H 0.4881 1.0929 0.7004 0.074 Uiso 1 1 d R . .
C36 C 0.9945(3) 0.3496(3) 0.62706(10) 0.0304(7) Uani 1 1 d . . .
C16 C 0.5505(4) 0.5297(3) 0.87808(10) 0.0328(7) Uani 1 1 d . . .
O7 O 1.5484(3) 0.5621(4) 0.68083(10) 0.0805(10) Uani 1 1 d . . .
C23 C 0.4095(4) 0.4521(3) 0.93560(10) 0.0355(7) Uani 1 1 d . . .
N10 N 1.1064(3) 0.6481(3) 0.54864(8) 0.0403(7) Uani 1 1 d . . .
C12 C 0.5985(4) 0.6257(3) 0.79852(10) 0.0341(7) Uani 1 1 d . . .
H12A H 0.5477 0.5528 0.7889 0.041 Uiso 1 1 calc R . .
C24 C 0.3066(4) 0.4489(3) 0.97576(10) 0.0354(7) Uani 1 1 d . . .
C18 C 0.6103(4) 0.2949(3) 0.84594(10) 0.0330(7) Uani 1 1 d . . .
C21 C 0.5848(3) 0.1098(3) 0.79999(10) 0.0339(7) Uani 1 1 d . . .
H21A H 0.5253 0.0416 0.7911 0.041 Uiso 1 1 calc R . .
C14 C 0.6999(4) 0.7404(3) 0.85628(10) 0.0359(7) Uani 1 1 d . . .
H14A H 0.7157 0.7487 0.8866 0.043 Uiso 1 1 calc R . .
C11 C 0.6548(3) 0.7273(3) 0.76769(10) 0.0327(7) Uani 1 1 d . . .
H11A H 0.6373 0.7236 0.7373 0.039 Uiso 1 1 calc R . .
C39 C 0.8019(4) 0.2649(3) 0.67962(11) 0.0379(8) Uani 1 1 d . . .
H39A H 0.7040 0.2768 0.6925 0.045 Uiso 1 1 calc R . .
C15 C 0.7573(4) 0.8345(3) 0.82351(10) 0.0342(7) Uani 1 1 d . . .
H15A H 0.8156 0.9040 0.8321 0.041 Uiso 1 1 calc R . .
C29 C 0.9367(4) 0.7413(4) 0.69691(11) 0.0392(8) Uani 1 1 d . . .
H29A H 0.9560 0.7158 0.7273 0.047 Uiso 1 1 calc R . .
C40 C 0.8501(4) 0.3663(3) 0.64767(10) 0.0368(7) Uani 1 1 d . . .
H40A H 0.7869 0.4459 0.6397 0.044 Uiso 1 1 calc R . .
C30 C 0.9919(4) 0.6525(4) 0.66678(11) 0.0393(8) Uani 1 1 d . . .
H30A H 1.0445 0.5683 0.6767 0.047 Uiso 1 1 calc R . .
O8 O 1.3384(2) 0.4928(3) 0.65260(7) 0.0456(6) Uani 1 1 d . . .
H8 H 1.3918 0.4692 0.6299 0.055 Uiso 1 1 d R . .
C32 C 0.8865(4) 0.8122(4) 0.60937(12) 0.0513(9) Uani 1 1 d . . .
H32A H 0.8665 0.8401 0.5792 0.062 Uiso 1 1 calc R . .
C33 C 0.8327(5) 0.8957(4) 0.64236(11) 0.0513(10) Uani 1 1 d . . .
H33A H 0.7770 0.9792 0.6336 0.062 Uiso 1 1 calc R . .

loop_
_atom_site_aniso_label
_atom_site_aniso_U_11
_atom_site_aniso_U_22
_atom_site_aniso_U_33
_atom_site_aniso_U_23
_atom_site_aniso_U_13
_atom_site_aniso_U_12
C46 0.073(3) 0.041(2) 0.041(2) -0.0083(16) 0.0265(19) -0.0070(19)
C45 0.073(3) 0.060(3) 0.040(2) -0.0064(19) 0.0244(19) -0.014(2)
N8 0.0480(18) 0.072(2) 0.0308(16) -0.0107(16) 0.0126(13) -0.0025(17)
C44 0.071(3) 0.061(3) 0.040(2) -0.0177(19) 0.0189(19) 0.008(2)
C43 0.066(2) 0.045(2) 0.041(2) -0.0129(17) 0.0225(18) -0.0001(19)
C42 0.0428(19) 0.046(2) 0.0255(16) -0.0030(15) 0.0059(14) -0.0003(16)
C41 0.0451(19) 0.0332(17) 0.0277(16) -0.0075(14) 0.0108(14) -0.0035(15)
N9 0.0507(17) 0.0240(13) 0.0332(14) -0.0092(11) 0.0133(12) 0.0009(12)
N7 0.0360(14) 0.0308(14) 0.0344(14) -0.0082(11) 0.0161(11) -0.0060(12)
C38 0.0421(19) 0.0312(17) 0.044(2) -0.0023(15) 0.0101(15) 0.0023(15)
C37 0.0345(17) 0.0371(19) 0.046(2) -0.0054(15) 0.0186(15) -0.0014(15)
N2 0.0335(14) 0.0230(13) 0.0314(13) -0.0055(11) 0.0087(11) -0.0019(11)
C20 0.0344(17) 0.0317(17) 0.0391(18) -0.0086(14) 0.0141(14) -0.0078(14)
C19 0.0400(18) 0.0345(18) 0.0402(18) -0.0131(14) 0.0134(15) -0.0139(15)
C22 0.0340(17) 0.0326(17) 0.0392(18) -0.0054(14) 0.0135(14) -0.0087(14)
C27 0.061(2) 0.054(2) 0.037(2) -0.0139(17) 0.0205(17) 0.0011(19)
N3 0.0563(19) 0.058(2) 0.0340(16) -0.0034(15) 0.0196(14) 0.0019(16)
C28 0.053(2) 0.041(2) 0.040(2) -0.0080(16) 0.0155(16) -0.0059(17)
C26 0.061(2) 0.054(2) 0.042(2) -0.0027(18) 0.0221(18) -0.013(2)
C25 0.067(3) 0.043(2) 0.041(2) -0.0101(16) 0.0220(18) -0.0123(18)
C4 0.0390(18) 0.0199(15) 0.0340(17) -0.0016(12) 0.0084(14) -0.0048(13)
C8 0.0425(19) 0.0314(17) 0.0362(18) -0.0097(14) 0.0126(15) 0.0049(15)
C3 0.0342(17) 0.0250(15) 0.0326(16) -0.0085(13) 0.0120(13) -0.0035(13)
C9 0.0435(19) 0.0268(17) 0.0384(18) -0.0058(14) 0.0006(15) 0.0028(15)
C5 0.0307(16) 0.0216(14) 0.0318(16) -0.0103(12) 0.0052(13) -0.0026(12)
C10 0.0382(19) 0.0373(18) 0.0370(18) -0.0158(15) 0.0129(15) -0.0061(15)
C6 0.0302(16) 0.0308(16) 0.0281(16) -0.0086(13) 0.0070(12) 0.0004(13)
C7 0.0367(17) 0.0262(16) 0.0311(16) -0.0054(13) 0.0135(13) -0.0061(13)
C2 0.0310(16) 0.0224(15) 0.0326(16) -0.0081(12) 0.0104(13) -0.0045(12)
O2 0.0429(16) 0.0395(16) 0.171(3) -0.0333(18) 0.0084(18) -0.0096(13)
C1 0.0324(18) 0.042(2) 0.0427(19) -0.0152(15) 0.0191(15) -0.0105(16)
Cu1 0.0463(2) 0.0245(2) 0.0331(2) -0.00883(15) 0.01828(17) -0.00739(17)
N4 0.0491(16) 0.0260(14) 0.0315(14) -0.0044(11) 0.0186(12) -0.0066(12)
C31 0.0440(19) 0.0316(17) 0.0345(18) -0.0069(14) 0.0108(14) -0.0029(15)
O4 0.099(2) 0.0425(15) 0.0557(16) -0.0112(13) 0.0489(15) -0.0191(15)
N6 0.0471(16) 0.0300(15) 0.0326(15) -0.0049(12) 0.0101(12) 0.0003(12)
O5 0.0548(16) 0.0176(11) 0.094(2) -0.0149(12) 0.0197(14) -0.0049(11)
N1 0.0362(15) 0.0303(14) 0.0310(14) -0.0077(11) 0.0079(11) -0.0050(11)
O6 0.0793(19) 0.0326(13) 0.0514(15) -0.0128(11) 0.0256(14) 0.0123(13)
O3 0.0828(19) 0.0434(15) 0.0466(15) -0.0221(12) 0.0148(13) -0.0038(13)
C34 0.0429(18) 0.0289(16) 0.0269(16) -0.0058(13) 0.0121(13) -0.0036(14)
N5 0.0467(16) 0.0360(15) 0.0270(13) -0.0051(11) 0.0151(12) -0.0054(13)
C17 0.0394(18) 0.0340(17) 0.0281(16) -0.0068(13) 0.0127(13) -0.0048(14)
O1 0.0537(17) 0.0376(14) 0.0802(19) -0.0110(13) 0.0018(14) 0.0055(12)
C35 0.0367(17) 0.0337(17) 0.0289(16) -0.0081(13) 0.0096(13) -0.0012(14)
C13 0.0370(17) 0.0294(16) 0.0291(16) -0.0051(13) 0.0083(13) -0.0028(13)
O1W 0.0561(16) 0.0573(17) 0.0729(19) -0.0274(15) -0.0038(13) 0.0131(13)
C36 0.0353(17) 0.0287(16) 0.0270(15) -0.0050(13) 0.0088(13) -0.0041(13)
C16 0.0440(19) 0.0292(16) 0.0253(15) -0.0057(13) 0.0101(13) -0.0050(14)
O7 0.0459(16) 0.131(3) 0.077(2) -0.065(2) 0.0352(14) -0.0316(18)
C23 0.0467(19) 0.0312(17) 0.0279(16) -0.0047(13) 0.0117(14) -0.0017(15)
N10 0.0547(18) 0.0351(15) 0.0300(14) -0.0041(12) 0.0160(13) -0.0033(13)
C12 0.0424(19) 0.0313(17) 0.0301(16) -0.0070(13) 0.0050(14) -0.0110(14)
C24 0.0438(19) 0.0342(18) 0.0274(16) -0.0045(14) 0.0116(14) -0.0011(15)
C18 0.0400(18) 0.0302(17) 0.0281(16) -0.0043(13) 0.0089(13) -0.0011(14)
C21 0.0355(17) 0.0282(16) 0.0396(18) -0.0105(14) 0.0092(14) -0.0089(14)
C14 0.050(2) 0.0304(17) 0.0277(16) -0.0062(13) 0.0023(14) -0.0055(15)
C11 0.0373(17) 0.0343(17) 0.0273(16) -0.0096(13) 0.0071(13) -0.0032(14)
C39 0.0364(18) 0.0336(18) 0.0439(19) -0.0104(15) 0.0112(15) -0.0002(15)
C15 0.0399(18) 0.0297(17) 0.0347(17) -0.0101(13) 0.0022(14) -0.0060(14)
C29 0.0354(18) 0.046(2) 0.0372(18) -0.0115(16) 0.0060(14) -0.0016(16)
C40 0.0380(18) 0.0351(18) 0.0358(18) -0.0020(14) 0.0084(14) 0.0007(14)
C30 0.0440(19) 0.0392(19) 0.0348(18) -0.0086(15) 0.0070(15) -0.0007(15)
O8 0.0422(13) 0.0650(16) 0.0307(12) -0.0170(12) 0.0127(10) -0.0004(12)
C32 0.074(3) 0.039(2) 0.040(2) -0.0054(16) 0.0068(18) 0.0045(19)
C33 0.081(3) 0.037(2) 0.0333(19) -0.0032(16) 0.0111(18) 0.0076(19)

loop_
_atom_type_symbol
_atom_type_description
_atom_type_scat_dispersion_real
_atom_type_scat_dispersion_imag
_atom_type_scat_source
C C 0.0033 0.0016 'International Tables Vol C Tables 4.2.6.8 and 6.1.1.4'
H H 0.0000 0.0000 'International Tables Vol C Tables 4.2.6.8 and 6.1.1.4'
N N 0.0061 0.0033 'International Tables Vol C Tables 4.2.6.8 and 6.1.1.4'
O O 0.0106 0.0060 'International Tables Vol C Tables 4.2.6.8 and 6.1.1.4'
Cu Cu 0.3201 1.2651 'International Tables Vol C Tables 4.2.6.8 and 6.1.1.4'

loop_
_geom_angle_atom_site_label_1
_geom_angle_atom_site_label_2
_geom_angle_atom_site_label_3
_geom_angle
_geom_angle_site_symmetry_1
_geom_angle_site_symmetry_3
_geom_angle_publ_flag
C45 C46 C42 119.2(3) . . ?
C45 C46 H46A 120.4 . . ?
C42 C46 H46A 120.4 . . ?
N8 C45 C46 122.4(4) . . ?
N8 C45 H45A 118.8 . . ?
C46 C45 H45A 118.8 . . ?
C44 N8 C45 118.1(3) . . ?
N8 C44 C43 122.8(4) . . ?
N8 C44 H44A 118.6 . . ?
C43 C44 H44A 118.6 . . ?
C42 C43 C44 119.6(4) . . ?
C42 C43 H43A 120.2 . . ?
C44 C43 H43A 120.2 . . ?
C43 C42 C46 117.8(3) . . ?
C43 C42 C41 120.7(3) . . ?
C46 C42 C41 121.5(3) . . ?
N9 C41 N10 111.6(3) . . ?
N9 C41 C42 123.4(3) . . ?
N10 C41 C42 124.9(3) . . ?
C41 N9 C35 106.4(3) . . ?
C41 N9 H9A 126.8 . . ?
C35 N9 H9A 126.8 . . ?
C39 N7 C38 116.5(3) . . ?
C39 N7 Cu1 121.4(2) . 1_545 ?
C38 N7 Cu1 121.6(2) . 1_545 ?
N7 C38 C37 124.0(3) . . ?
N7 C38 H38A 118.0 . . ?
C37 C38 H38A 118.0 . . ?
C38 C37 C36 119.3(3) . . ?
C38 C37 H37A 120.4 . . ?
C36 C37 H37A 120.4 . . ?
C20 N2 C21 117.2(2) . . ?
C20 N2 Cu1 124.2(2) . 1_545 ?
C21 N2 Cu1 118.45(19) . 1_545 ?
N2 C20 C19 123.3(3) . . ?
N2 C20 H20A 118.3 . . ?
C19 C20 H20A 118.3 . . ?
C20 C19 C18 119.5(3) . . ?
C20 C19 H19A 120.2 . . ?
C18 C19 H19A 120.2 . . ?
C21 C22 C18 120.2(3) . . ?
C21 C22 H22A 119.9 . . ?
C18 C22 H22A 119.9 . . ?
N3 C27 C28 123.8(3) . . ?
N3 C27 H27A 118.1 . . ?
C28 C27 H27A 118.1 . . ?
C26 N3 C27 118.0(3) . . ?
C27 C28 C24 118.6(3) . . ?
C27 C28 H28A 120.7 . . ?
C24 C28 H28A 120.7 . . ?
N3 C26 C25 122.8(3) . . ?
N3 C26 H26A 118.6 . . ?
C25 C26 H26A 118.6 . . ?
C26 C25 C24 119.3(3) . . ?
C26 C25 H25A 120.3 . . ?
C24 C25 H25A 120.3 . . ?
C5 C4 C3 122.2(3) . . ?
C5 C4 H4A 118.9 . . ?
C3 C4 H4A 118.9 . . ?
O3 C8 O4 123.8(3) . . ?
O3 C8 C3 122.9(3) . . ?
O4 C8 C3 113.3(3) . . ?
C4 C3 C2 119.3(3) . . ?
C4 C3 C8 118.6(3) . . ?
C2 C3 C8 122.1(3) . . ?
O6 C9 O5 125.5(3) . . ?
O6 C9 C5 120.6(3) . . ?
O5 C9 C5 113.9(3) . . ?
C4 C5 C6 118.7(3) . . ?
C4 C5 C9 119.4(3) . . ?
C6 C5 C9 121.8(3) . . ?
O7 C10 O8 125.9(3) . . ?
O7 C10 C6 120.1(3) . . ?
O8 C10 C6 113.9(3) . . ?
C7 C6 C5 119.3(3) . . ?
C7 C6 C10 117.2(3) . . ?
C5 C6 C10 123.5(3) . . ?
C6 C7 C2 122.1(3) . . ?
C6 C7 H7A 119.0 . . ?
C2 C7 H7A 119.0 . . ?
C7 C2 C3 118.3(3) . . ?
C7 C2 C1 115.4(3) . . ?
C3 C2 C1 126.0(3) . . ?
O1 C1 O2 125.1(3) . . ?
O1 C1 C2 118.3(3) . . ?
O2 C1 C2 116.4(3) . . ?
N7 Cu1 N1 173.22(11) 1_565 . ?
N7 Cu1 N6 88.92(10) 1_565 . ?
N1 Cu1 N6 92.30(10) . . ?
N7 Cu1 N2 91.25(10) 1_565 1_565 ?
N1 Cu1 N2 88.04(10) . 1_565 ?
N6 Cu1 N2 175.67(11) . 1_565 ?
N7 Cu1 O1W 93.06(11) 1_565 . ?
N1 Cu1 O1W 93.67(10) . . ?
N6 Cu1 O1W 86.05(10) . . ?
N2 Cu1 O1W 89.62(10) 1_565 . ?
C23 N4 C17 106.7(2) . . ?
C23 N4 H4B 126.6 . . ?
C17 N4 H4B 126.6 . . ?
C32 C31 C30 116.9(3) . . ?
C32 C31 C34 123.1(3) . . ?
C30 C31 C34 120.0(3) . . ?
C29 N6 C33 116.3(3) . . ?
C29 N6 Cu1 120.4(2) . . ?
C33 N6 Cu1 123.0(2) . . ?
C9 O5 H5 124.0 . . ?
C11 N1 C15 117.3(3) . . ?
C11 N1 Cu1 122.9(2) . . ?
C15 N1 Cu1 119.57(19) . . ?
C35 C34 N10 107.5(3) . . ?
C35 C34 C31 129.5(3) . . ?
N10 C34 C31 122.3(3) . . ?
C23 N5 C16 105.6(2) . . ?
N4 C17 C16 107.7(3) . . ?
N4 C17 C18 122.7(3) . . ?
C16 C17 C18 129.5(3) . . ?
N9 C35 C34 108.4(3) . . ?
N9 C35 C36 121.7(3) . . ?
C34 C35 C36 129.9(3) . . ?
C14 C13 C12 117.3(3) . . ?
C14 C13 C16 122.1(3) . . ?
C12 C13 C16 120.5(3) . . ?
Cu1 O1W H1WA 142.7 . . ?
Cu1 O1W H1WB 129.4 . . ?
H1WA O1W H1WB 87.1 . . ?
C37 C36 C40 117.2(3) . . ?
C37 C36 C35 121.3(3) . . ?
C40 C36 C35 121.5(3) . . ?
N5 C16 C17 108.0(3) . . ?
N5 C16 C13 121.8(3) . . ?
C17 C16 C13 130.0(3) . . ?
N4 C23 N5 112.0(3) . . ?
N4 C23 C24 124.4(3) . . ?
N5 C23 C24 123.6(3) . . ?
C41 N10 C34 106.1(3) . . ?
C11 C12 C13 119.5(3) . . ?
C11 C12 H12A 120.3 . . ?
C13 C12 H12A 120.3 . . ?
C28 C24 C25 117.5(3) . . ?
C28 C24 C23 121.3(3) . . ?
C25 C24 C23 121.2(3) . . ?
C22 C18 C19 116.4(3) . . ?
C22 C18 C17 120.5(3) . . ?
C19 C18 C17 123.1(3) . . ?
N2 C21 C22 123.2(3) . . ?
N2 C21 H21A 118.4 . . ?
C22 C21 H21A 118.4 . . ?
C15 C14 C13 119.7(3) . . ?
C15 C14 H14A 120.2 . . ?
C13 C14 H14A 120.2 . . ?
N1 C11 C12 123.1(3) . . ?
N1 C11 H11A 118.5 . . ?
C12 C11 H11A 118.5 . . ?
N7 C39 C40 123.6(3) . . ?
N7 C39 H39A 118.2 . . ?
C40 C39 H39A 118.2 . . ?
N1 C15 C14 123.0(3) . . ?
N1 C15 H15A 118.5 . . ?
C14 C15 H15A 118.5 . . ?
N6 C29 C30 124.8(3) . . ?
N6 C29 H29A 117.6 . . ?
C30 C29 H29A 117.6 . . ?
C39 C40 C36 119.4(3) . . ?
C39 C40 H40A 120.3 . . ?
C36 C40 H40A 120.3 . . ?
C29 C30 C31 119.2(3) . . ?
C29 C30 H30A 120.4 . . ?
C31 C30 H30A 120.4 . . ?
C10 O8 H8 114.7 . . ?
C31 C32 C33 120.2(3) . . ?
C31 C32 H32A 119.9 . . ?
C33 C32 H32A 119.9 . . ?
N6 C33 C32 122.6(3) . . ?
N6 C33 H33A 118.7 . . ?
C32 C33 H33A 118.7 . . ?

loop_
_geom_bond_atom_site_label_1
_geom_bond_atom_site_label_2
_geom_bond_distance
_geom_bond_site_symmetry_2
_geom_bond_publ_flag
C46 C45 1.391(5) . ?
C46 C42 1.378(5) . ?
C46 H46A 0.9300 . ?
C45 N8 1.333(5) . ?
C45 H45A 0.9300 . ?
N8 C44 1.321(5) . ?
C44 C43 1.381(5) . ?
C44 H44A 0.9300 . ?
C43 C42 1.378(5) . ?
C43 H43A 0.9300 . ?
C42 C41 1.465(4) . ?
C41 N9 1.340(4) . ?
C41 N10 1.344(4) . ?
N9 C35 1.364(4) . ?
N9 H9A 0.8600 . ?
N7 C39 1.332(4) . ?
N7 C38 1.343(4) . ?
N7 Cu1 2.017(2) 1_545 ?
C38 C37 1.356(4) . ?
C38 H38A 0.9300 . ?
C37 C36 1.384(4) . ?
C37 H37A 0.9300 . ?
N2 C20 1.340(3) . ?
N2 C21 1.345(4) . ?
N2 Cu1 2.034(2) 1_545 ?
C20 C19 1.365(4) . ?
C20 H20A 0.9300 . ?
C19 C18 1.411(4) . ?
C19 H19A 0.9300 . ?
C22 C21 1.360(4) . ?
C22 C18 1.392(4) . ?
C22 H22A 0.9300 . ?
C27 N3 1.316(4) . ?
C27 C28 1.374(4) . ?
C27 H27A 0.9300 . ?
N3 C26 1.317(5) . ?
C28 C24 1.384(4) . ?
C28 H28A 0.9300 . ?
C26 C25 1.376(5) . ?
C26 H26A 0.9300 . ?
C25 C24 1.384(4) . ?
C25 H25A 0.9300 . ?
C4 C5 1.383(4) . ?
C4 C3 1.384(4) . ?
C4 H4A 0.9300 . ?
C8 O3 1.203(4) . ?
C8 O4 1.294(4) . ?
C8 C3 1.505(4) . ?
C3 C2 1.400(4) . ?
C9 O6 1.210(4) . ?
C9 O5 1.282(4) . ?
C9 C5 1.506(4) . ?
C5 C6 1.394(4) . ?
C10 O7 1.200(4) . ?
C10 O8 1.293(4) . ?
C10 C6 1.510(4) . ?
C6 C7 1.387(4) . ?
C7 C2 1.390(4) . ?
C7 H7A 0.9300 . ?
C2 C1 1.536(4) . ?
O2 C1 1.225(4) . ?
C1 O1 1.217(4) . ?
Cu1 N7 2.017(3) 1_565 ?
Cu1 N1 2.027(3) . ?
Cu1 N6 2.031(3) . ?
Cu1 N2 2.034(2) 1_565 ?
Cu1 O1W 2.391(3) . ?
N4 C23 1.328(4) . ?
N4 C17 1.365(4) . ?
N4 H4B 0.8600 . ?
C31 C32 1.365(5) . ?
C31 C30 1.390(4) . ?
C31 C34 1.456(4) . ?
N6 C29 1.320(4) . ?
N6 C33 1.337(4) . ?
O5 H5 0.8500 . ?
N1 C11 1.333(4) . ?
N1 C15 1.347(4) . ?
C34 C35 1.374(4) . ?
C34 N10 1.379(4) . ?
N5 C23 1.344(4) . ?
N5 C16 1.375(4) . ?
C17 C16 1.376(4) . ?
C17 C18 1.457(4) . ?
C35 C36 1.466(4) . ?
C13 C14 1.388(4) . ?
C13 C12 1.389(4) . ?
C13 C16 1.466(4) . ?
O1W H1WA 0.8499 . ?
O1W H1WB 0.8500 . ?
C36 C40 1.390(4) . ?
C23 C24 1.468(4) . ?
C12 C11 1.369(4) . ?
C12 H12A 0.9300 . ?
C21 H21A 0.9300 . ?
C14 C15 1.361(4) . ?
C14 H14A 0.9300 . ?
C11 H11A 0.9300 . ?
C39 C40 1.363(4) . ?
C39 H39A 0.9300 . ?
C15 H15A 0.9300 . ?
C29 C30 1.359(4) . ?
C29 H29A 0.9300 . ?
C40 H40A 0.9300 . ?
C30 H30A 0.9300 . ?
O8 H8 0.8500 . ?
C32 C33 1.384(5) . ?
C32 H32A 0.9300 . ?
C33 H33A 0.9300 . ?

loop_
_geom_torsion_atom_site_label_1
_geom_torsion_atom_site_label_2
_geom_torsion_atom_site_label_3
_geom_torsion_atom_site_label_4
_geom_torsion
_geom_torsion_site_symmetry_1
_geom_torsion_site_symmetry_2
_geom_torsion_site_symmetry_3
_geom_torsion_site_symmetry_4
_geom_torsion_publ_flag
C42 C46 C45 N8 -0.2(6) . . . . ?
C46 C45 N8 C44 2.0(6) . . . . ?
C45 N8 C44 C43 -2.0(6) . . . . ?
N8 C44 C43 C42 0.2(6) . . . . ?
C44 C43 C42 C46 1.6(6) . . . . ?
C44 C43 C42 C41 -174.9(3) . . . . ?
C45 C46 C42 C43 -1.6(6) . . . . ?
C45 C46 C42 C41 174.9(3) . . . . ?
C43 C42 C41 N9 7.5(5) . . . . ?
C46 C42 C41 N9 -168.9(3) . . . . ?
C43 C42 C41 N10 -177.5(3) . . . . ?
C46 C42 C41 N10 6.1(5) . . . . ?
N10 C41 N9 C35 -0.4(4) . . . . ?
C42 C41 N9 C35 175.2(3) . . . . ?
C39 N7 C38 C37 -0.8(5) . . . . ?
Cu1 N7 C38 C37 170.5(3) 1_545 . . . ?
N7 C38 C37 C36 0.0(5) . . . . ?
C21 N2 C20 C19 -1.6(5) . . . . ?
Cu1 N2 C20 C19 -178.1(3) 1_545 . . . ?
N2 C20 C19 C18 0.7(5) . . . . ?
C28 C27 N3 C26 0.8(6) . . . . ?
N3 C27 C28 C24 -0.5(6) . . . . ?
C27 N3 C26 C25 -0.6(6) . . . . ?
N3 C26 C25 C24 0.0(6) . . . . ?
C5 C4 C3 C2 2.0(5) . . . . ?
C5 C4 C3 C8 -176.3(3) . . . . ?
O3 C8 C3 C4 167.1(3) . . . . ?
O4 C8 C3 C4 -12.4(4) . . . . ?
O3 C8 C3 C2 -11.2(5) . . . . ?
O4 C8 C3 C2 169.3(3) . . . . ?
C3 C4 C5 C6 1.5(5) . . . . ?
C3 C4 C5 C9 177.3(3) . . . . ?
O6 C9 C5 C4 -156.2(3) . . . . ?
O5 C9 C5 C4 22.2(4) . . . . ?
O6 C9 C5 C6 19.4(5) . . . . ?
O5 C9 C5 C6 -162.1(3) . . . . ?
C4 C5 C6 C7 -3.2(4) . . . . ?
C9 C5 C6 C7 -178.9(3) . . . . ?
C4 C5 C6 C10 174.5(3) . . . . ?
C9 C5 C6 C10 -1.2(5) . . . . ?
O7 C10 C6 C7 66.3(5) . . . . ?
O8 C10 C6 C7 -110.4(3) . . . . ?
O7 C10 C6 C5 -111.4(4) . . . . ?
O8 C10 C6 C5 71.8(4) . . . . ?
C5 C6 C7 C2 1.5(5) . . . . ?
C10 C6 C7 C2 -176.4(3) . . . . ?
C6 C7 C2 C3 2.0(5) . . . . ?
C6 C7 C2 C1 -171.7(3) . . . . ?
C4 C3 C2 C7 -3.7(4) . . . . ?
C8 C3 C2 C7 174.6(3) . . . . ?
C4 C3 C2 C1 169.3(3) . . . . ?
C8 C3 C2 C1 -12.4(5) . . . . ?
C7 C2 C1 O1 106.5(3) . . . . ?
C3 C2 C1 O1 -66.6(5) . . . . ?
C7 C2 C1 O2 -68.9(4) . . . . ?
C3 C2 C1 O2 117.9(4) . . . . ?
N7 Cu1 N6 C29 128.8(2) 1_565 . . . ?
N1 Cu1 N6 C29 -44.5(2) . . . . ?
N2 Cu1 N6 C29 -139.0(12) 1_565 . . . ?
O1W Cu1 N6 C29 -138.1(2) . . . . ?
N7 Cu1 N6 C33 -44.7(3) 1_565 . . . ?
N1 Cu1 N6 C33 142.0(3) . . . . ?
N2 Cu1 N6 C33 47.4(14) 1_565 . . . ?
O1W Cu1 N6 C33 48.4(3) . . . . ?
N7 Cu1 N1 C11 -141.5(8) 1_565 . . . ?
N6 Cu1 N1 C11 -41.3(2) . . . . ?
N2 Cu1 N1 C11 134.4(2) 1_565 . . . ?
O1W Cu1 N1 C11 44.9(2) . . . . ?
N7 Cu1 N1 C15 44.6(9) 1_565 . . . ?
N6 Cu1 N1 C15 144.8(2) . . . . ?
N2 Cu1 N1 C15 -39.5(2) 1_565 . . . ?
O1W Cu1 N1 C15 -129.0(2) . . . . ?
C32 C31 C34 C35 -145.7(4) . . . . ?
C30 C31 C34 C35 34.4(5) . . . . ?
C32 C31 C34 N10 44.8(5) . . . . ?
C30 C31 C34 N10 -135.1(3) . . . . ?
C23 N4 C17 C16 0.3(4) . . . . ?
C23 N4 C17 C18 -177.4(3) . . . . ?
C41 N9 C35 C34 0.1(4) . . . . ?
C41 N9 C35 C36 -179.3(3) . . . . ?
N10 C34 C35 N9 0.2(4) . . . . ?
C31 C34 C35 N9 -170.5(3) . . . . ?
N10 C34 C35 C36 179.5(3) . . . . ?
C31 C34 C35 C36 8.8(6) . . . . ?
C38 C37 C36 C40 1.5(5) . . . . ?
C38 C37 C36 C35 -179.0(3) . . . . ?
N9 C35 C36 C37 38.7(4) . . . . ?
C34 C35 C36 C37 -140.5(4) . . . . ?
N9 C35 C36 C40 -141.9(3) . . . . ?
C34 C35 C36 C40 38.9(5) . . . . ?
C23 N5 C16 C17 -0.3(4) . . . . ?
C23 N5 C16 C13 173.9(3) . . . . ?
N4 C17 C16 N5 0.0(4) . . . . ?
C18 C17 C16 N5 177.5(3) . . . . ?
N4 C17 C16 C13 -173.6(3) . . . . ?
C18 C17 C16 C13 4.0(6) . . . . ?
C14 C13 C16 N5 48.2(5) . . . . ?
C12 C13 C16 N5 -130.5(3) . . . . ?
C14 C13 C16 C17 -139.0(4) . . . . ?
C12 C13 C16 C17 42.3(5) . . . . ?
C17 N4 C23 N5 -0.5(4) . . . . ?
C17 N4 C23 C24 177.6(3) . . . . ?
C16 N5 C23 N4 0.5(4) . . . . ?
C16 N5 C23 C24 -177.6(3) . . . . ?
N9 C41 N10 C34 0.5(4) . . . . ?
C42 C41 N10 C34 -175.0(3) . . . . ?
C35 C34 N10 C41 -0.4(4) . . . . ?
C31 C34 N10 C41 171.1(3) . . . . ?
C14 C13 C12 C11 -2.5(5) . . . . ?
C16 C13 C12 C11 176.2(3) . . . . ?
C27 C28 C24 C25 -0.1(5) . . . . ?
C27 C28 C24 C23 179.7(3) . . . . ?
C26 C25 C24 C28 0.3(6) . . . . ?
C26 C25 C24 C23 -179.5(3) . . . . ?
N4 C23 C24 C28 173.3(3) . . . . ?
N5 C23 C24 C28 -8.8(5) . . . . ?
N4 C23 C24 C25 -6.9(5) . . . . ?
N5 C23 C24 C25 171.0(3) . . . . ?
C21 C22 C18 C19 -2.3(5) . . . . ?
C21 C22 C18 C17 175.5(3) . . . . ?
C20 C19 C18 C22 1.3(5) . . . . ?
C20 C19 C18 C17 -176.5(3) . . . . ?
N4 C17 C18 C22 39.5(5) . . . . ?
C16 C17 C18 C22 -137.7(4) . . . . ?
N4 C17 C18 C19 -142.8(3) . . . . ?
C16 C17 C18 C19 40.0(5) . . . . ?
C20 N2 C21 C22 0.5(5) . . . . ?
Cu1 N2 C21 C22 177.2(2) 1_545 . . . ?
C18 C22 C21 N2 1.5(5) . . . . ?
C12 C13 C14 C15 0.0(5) . . . . ?
C16 C13 C14 C15 -178.6(3) . . . . ?
C15 N1 C11 C12 0.0(5) . . . . ?
Cu1 N1 C11 C12 -174.0(2) . . . . ?
C13 C12 C11 N1 2.6(5) . . . . ?
C38 N7 C39 C40 0.0(5) . . . . ?
Cu1 N7 C39 C40 -171.3(2) 1_545 . . . ?
C11 N1 C15 C14 -2.6(5) . . . . ?
Cu1 N1 C15 C14 171.6(2) . . . . ?
C13 C14 C15 N1 2.6(5) . . . . ?
C33 N6 C29 C30 -0.5(5) . . . . ?
Cu1 N6 C29 C30 -174.5(2) . . . . ?
N7 C39 C40 C36 1.5(5) . . . . ?
C37 C36 C40 C39 -2.2(4) . . . . ?
C35 C36 C40 C39 178.3(3) . . . . ?
N6 C29 C30 C31 1.7(5) . . . . ?
C32 C31 C30 C29 -2.0(5) . . . . ?
C34 C31 C30 C29 177.9(3) . . . . ?
C30 C31 C32 C33 1.2(5) . . . . ?
C34 C31 C32 C33 -178.7(3) . . . . ?
C29 N6 C33 C32 -0.3(5) . . . . ?
Cu1 N6 C33 C32 173.4(3) . . . . ?
C31 C32 C33 N6 0.0(6) . . . . ?

loop_
_platon_squeeze_void_nr
_platon_squeeze_void_average_x
_platon_squeeze_void_average_y
_platon_squeeze_void_average_z
_platon_squeeze_void_volume
_platon_squeeze_void_count_electrons
1 -0.019 0.000 0.000 329.5 73.2
2 -0.092 1.000 0.500 255.6 72.1
